data_7130157
loop_
_publ_author_name
'Mishra, Manmath'
'Maharana, Prabhat Kumar'
'Karjee, Pallab'
'Punniyamurthy, Tharmalingam'

_publ_section_title
;
 Expedient cobalt-catalyzed stereospecific cascade C-N and C-O bonds
 formation of styrene oxides with hydrazones
;
_journal_name_full 'Chemical Communications'
_journal_paper_doi 10.1039/D2CC01926D
_journal_year 2022
_chemical_formula_sum 'C22 H20 N2 O2'
_chemical_formula_weight 344.40
_space_group_crystal_system monoclinic
_space_group_IT_number 14
_space_group_name_Hall '-P 2ybc'
_space_group_name_H-M_alt 'P 1 21/c 1'
_atom_sites_solution_hydrogens geom
_audit_creation_method SHELXL-2014/7
_audit_update_record
;
2021-03-11 deposited with the CCDC.	2022-05-30 downloaded from the CCDC.
;
_cell_angle_alpha 90
_cell_angle_beta 91.328(4)
_cell_angle_gamma 90
_cell_formula_units_Z 4
_cell_length_a 14.2857(15)
_cell_length_b 5.8924(5)
_cell_length_c 21.571(2)
_cell_measurement_reflns_used 5009
_cell_measurement_temperature 296(2)
_cell_measurement_theta_max 25.10
_cell_measurement_theta_min 2.34
_cell_volume 1815.3(3)
_computing_structure_refinement 'SHELXL-2014/7 (Sheldrick, 2014)'
_diffrn_ambient_temperature 296(2)
_diffrn_measured_fraction_theta_full 0.996
_diffrn_measured_fraction_theta_max 0.996
_diffrn_measurement_device_type 'Bruker APEX-II CCD'
_diffrn_measurement_method '\f and \w scans'
_diffrn_radiation_type MoK\a
_diffrn_radiation_wavelength 0.71073
_diffrn_reflns_av_R_equivalents 0.0624
_diffrn_reflns_av_unetI/netI 0.0410
_diffrn_reflns_Laue_measured_fraction_full 0.996
_diffrn_reflns_Laue_measured_fraction_max 0.996
_diffrn_reflns_limit_h_max 17
_diffrn_reflns_limit_h_min -17
_diffrn_reflns_limit_k_max 7
_diffrn_reflns_limit_k_min -7
_diffrn_reflns_limit_l_max 25
_diffrn_reflns_limit_l_min -25
_diffrn_reflns_number 19935
_diffrn_reflns_point_group_measured_fraction_full 0.996
_diffrn_reflns_point_group_measured_fraction_max 0.996
_diffrn_reflns_theta_full 25.047
_diffrn_reflns_theta_max 25.047
_diffrn_reflns_theta_min 2.393
_exptl_absorpt_coefficient_mu 0.081
_exptl_absorpt_correction_type none
_exptl_absorpt_process_details none
_exptl_crystal_colour colourless
_exptl_crystal_density_diffrn 1.260
_exptl_crystal_description Needle
_exptl_crystal_F_000 728
_exptl_crystal_size_max 0.29
_exptl_crystal_size_mid 0.27
_exptl_crystal_size_min 0.26
_refine_diff_density_max 0.120
_refine_diff_density_min -0.144
_refine_diff_density_rms 0.028
_refine_ls_extinction_method none
_refine_ls_goodness_of_fit_ref 0.900
_refine_ls_hydrogen_treatment constr
_refine_ls_matrix_type full
_refine_ls_number_parameters 236
_refine_ls_number_reflns 3187
_refine_ls_number_restraints 0
_refine_ls_restrained_S_all 0.900
_refine_ls_R_factor_all 0.0618
_refine_ls_R_factor_gt 0.0427
_refine_ls_shift/su_max 0.000
_refine_ls_shift/su_mean 0.000
_refine_ls_structure_factor_coef Fsqd
_refine_ls_weighting_details 'w=1/[\s^2^(Fo^2^)+(0.1000P)^2^+0.2668P] where P=(Fo^2^+2Fc^2^)/3'
_refine_ls_weighting_scheme calc
_refine_ls_wR_factor_gt 0.1277
_refine_ls_wR_factor_ref 0.1466
_reflns_Friedel_coverage 0.000
_reflns_number_gt 2373
_reflns_number_total 3187
_reflns_threshold_expression 'I > 2\s(I)'
_cod_data_source_file d2cc01926d2.cif
_cod_data_source_block MM_147_OME_TP_0m_a
_cod_original_sg_symbol_H-M 'P 21/c'
_cod_database_code 7130157
_shelx_shelxl_version_number 2014/7
_shelx_space_group_comment
;
The symmetry employed for this shelxl refinement is uniquely defined
by the following loop, which should always be used as a source of
symmetry information in preference to the above space-group names.
They are only intended as comments.
;

loop_
_space_group_symop_operation_xyz
'x, y, z'
'-x, y+1/2, -z+1/2'
'-x, -y, -z'
'x, -y-1/2, z-1/2'

loop_
_atom_site_label
_atom_site_type_symbol
_atom_site_fract_x
_atom_site_fract_y
_atom_site_fract_z
_atom_site_U_iso_or_equiv
_atom_site_adp_type
_atom_site_occupancy
_atom_site_site_symmetry_order
_atom_site_calc_flag
_atom_site_refinement_flags_posn
_atom_site_refinement_flags_adp
_atom_site_refinement_flags_occupancy
_atom_site_disorder_assembly
_atom_site_disorder_group
O2 O 0.26660(9) 0.03053(19) 0.71990(6) 0.0569(4) Uani 1 1 d . . . . .
O1 O 0.02307(10) 0.4845(3) 0.92351(6) 0.0715(4) Uani 1 1 d . . . . .
N1 N 0.22309(10) 0.3540(2) 0.66311(7) 0.0492(4) Uani 1 1 d . . . . .
N2 N 0.27666(11) 0.2849(3) 0.61441(7) 0.0541(4) Uani 1 1 d . . . . .
C16 C 0.46070(13) 0.2990(3) 0.67460(9) 0.0533(5) Uani 1 1 d . . . . .
H16 H 0.4181 0.4146 0.6822 0.064 Uiso 1 1 calc R U . . .
C8 C 0.22131(12) 0.2325(3) 0.71228(8) 0.0470(4) Uani 1 1 d . . . . .
C11 C 0.43259(12) 0.1121(3) 0.64049(8) 0.0471(4) Uani 1 1 d . . . . .
C7 C 0.16911(12) 0.3039(3) 0.76660(8) 0.0468(4) Uani 1 1 d . . . . .
C17 C 0.27522(13) 0.4243(3) 0.56184(8) 0.0519(5) Uani 1 1 d . . . . .
C10 C 0.33227(13) 0.0784(3) 0.61854(9) 0.0524(5) Uani 1 1 d . . . . .
H10 H 0.3328 0.0084 0.5773 0.063 Uiso 1 1 calc R U . . .
C22 C 0.20261(13) 0.5782(3) 0.55174(8) 0.0530(5) Uani 1 1 d . . . . .
H22 H 0.1537 0.5860 0.5794 0.064 Uiso 1 1 calc R U . . .
C15 C 0.55141(14) 0.3162(3) 0.69761(9) 0.0599(5) Uani 1 1 d . . . . .
H15 H 0.5696 0.4433 0.7205 0.072 Uiso 1 1 calc R U . . .
C9 C 0.28058(14) -0.0797(3) 0.66180(9) 0.0594(5) Uani 1 1 d . . . . .
H9A H 0.2205 -0.1211 0.6432 0.071 Uiso 1 1 calc R U . . .
H9B H 0.3167 -0.2173 0.6683 0.071 Uiso 1 1 calc R U . . .
C2 C 0.06934(13) 0.4361(3) 0.87031(9) 0.0550(5) Uani 1 1 d . . . . .
C5 C 0.11440(14) 0.4977(3) 0.76572(9) 0.0599(5) Uani 1 1 d . . . . .
H5 H 0.1113 0.5856 0.7299 0.072 Uiso 1 1 calc R U . . .
C14 C 0.61462(14) 0.1473(4) 0.68692(10) 0.0653(6) Uani 1 1 d . . . . .
H14 H 0.6755 0.1586 0.7028 0.078 Uiso 1 1 calc R U . . .
C6 C 0.17313(14) 0.1788(3) 0.82112(9) 0.0590(5) Uani 1 1 d . . . . .
H6 H 0.2094 0.0477 0.8230 0.071 Uiso 1 1 calc R U . . .
C12 C 0.49793(15) -0.0562(3) 0.62943(10) 0.0637(5) Uani 1 1 d . . . . .
H12 H 0.4806 -0.1823 0.6059 0.076 Uiso 1 1 calc R U . . .
C21 C 0.20309(16) 0.7195(4) 0.50062(9) 0.0661(6) Uani 1 1 d . . . . .
H21 H 0.1548 0.8237 0.4946 0.079 Uiso 1 1 calc R U . . .
C3 C 0.12466(14) 0.2445(3) 0.87234(9) 0.0642(5) Uani 1 1 d . . . . .
H3 H 0.1292 0.1594 0.9086 0.077 Uiso 1 1 calc R U . . .
C4 C 0.06440(14) 0.5639(3) 0.81657(9) 0.0628(5) Uani 1 1 d . . . . .
H4 H 0.0275 0.6939 0.8147 0.075 Uiso 1 1 calc R U . . .
C13 C 0.58781(15) -0.0390(4) 0.65270(11) 0.0705(6) Uani 1 1 d . . . . .
H13 H 0.6307 -0.1539 0.6453 0.085 Uiso 1 1 calc R U . . .
C18 C 0.34610(15) 0.4128(4) 0.51897(9) 0.0686(6) Uani 1 1 d . . . . .
H18 H 0.3947 0.3091 0.5245 0.082 Uiso 1 1 calc R U . . .
C1 C -0.03032(16) 0.6865(4) 0.92542(11) 0.0776(7) Uani 1 1 d . . . . .
H1A H 0.0097 0.8146 0.9187 0.116 Uiso 1 1 calc R U . . .
H1B H -0.0585 0.6999 0.9652 0.116 Uiso 1 1 calc R U . . .
H1C H -0.0784 0.6820 0.8936 0.116 Uiso 1 1 calc R U . . .
C20 C 0.27358(19) 0.7085(4) 0.45867(10) 0.0797(7) Uani 1 1 d . . . . .
H20 H 0.2732 0.8039 0.4243 0.096 Uiso 1 1 calc R U . . .
C19 C 0.34456(18) 0.5552(4) 0.46805(10) 0.0809(7) Uani 1 1 d . . . . .
H19 H 0.3925 0.5467 0.4397 0.097 Uiso 1 1 calc R U . . .

loop_
_atom_site_aniso_label
_atom_site_aniso_U_11
_atom_site_aniso_U_22
_atom_site_aniso_U_33
_atom_site_aniso_U_23
_atom_site_aniso_U_13
_atom_site_aniso_U_12
O2 0.0701(8) 0.0464(7) 0.0540(8) 0.0035(6) 0.0017(6) 0.0067(6)
O1 0.0789(10) 0.0791(9) 0.0572(9) 0.0034(7) 0.0135(7) 0.0166(8)
N1 0.0505(8) 0.0533(8) 0.0436(8) 0.0011(7) -0.0034(7) 0.0011(7)
N2 0.0592(9) 0.0589(9) 0.0441(9) 0.0035(7) 0.0004(7) 0.0096(7)
C16 0.0601(11) 0.0474(10) 0.0521(11) -0.0043(8) -0.0025(9) 0.0028(8)
C8 0.0502(10) 0.0423(9) 0.0480(10) 0.0027(8) -0.0074(8) -0.0032(7)
C11 0.0574(10) 0.0427(9) 0.0411(9) -0.0007(7) 0.0000(8) 0.0029(7)
C7 0.0473(9) 0.0468(9) 0.0459(10) 0.0019(7) -0.0051(8) -0.0050(7)
C17 0.0581(11) 0.0559(10) 0.0412(10) -0.0020(8) -0.0065(8) -0.0066(8)
C10 0.0617(11) 0.0487(10) 0.0464(10) -0.0087(8) -0.0047(8) 0.0018(8)
C22 0.0570(11) 0.0536(10) 0.0477(10) -0.0016(8) -0.0096(8) -0.0046(8)
C15 0.0651(12) 0.0603(11) 0.0540(11) -0.0026(9) -0.0059(10) -0.0069(9)
C9 0.0684(12) 0.0454(10) 0.0643(13) -0.0070(8) -0.0018(10) -0.0023(9)
C2 0.0529(10) 0.0592(11) 0.0529(11) 0.0007(9) -0.0002(9) -0.0003(8)
C5 0.0669(12) 0.0608(11) 0.0519(11) 0.0119(9) -0.0021(9) 0.0104(9)
C14 0.0550(11) 0.0774(14) 0.0634(13) 0.0137(11) -0.0044(10) -0.0012(10)
C6 0.0708(12) 0.0485(10) 0.0576(12) 0.0082(9) 0.0012(10) 0.0076(9)
C12 0.0715(13) 0.0494(10) 0.0704(13) -0.0100(9) 0.0040(11) 0.0069(9)
C21 0.0822(14) 0.0635(12) 0.0519(12) 0.0053(9) -0.0136(11) -0.0008(10)
C3 0.0804(14) 0.0615(12) 0.0507(12) 0.0132(9) 0.0058(10) 0.0084(10)
C4 0.0651(12) 0.0651(12) 0.0582(12) 0.0072(10) 0.0016(10) 0.0172(10)
C13 0.0615(13) 0.0647(13) 0.0856(16) 0.0066(11) 0.0068(11) 0.0166(10)
C18 0.0726(13) 0.0812(14) 0.0522(12) 0.0013(10) 0.0035(10) 0.0054(11)
C1 0.0671(13) 0.0936(16) 0.0722(15) -0.0001(12) 0.0058(11) 0.0252(12)
C20 0.1072(19) 0.0819(15) 0.0499(12) 0.0129(11) -0.0012(13) -0.0063(14)
C19 0.0906(17) 0.1001(17) 0.0525(13) 0.0051(12) 0.0140(12) -0.0028(14)

loop_
_atom_type_symbol
_atom_type_description
_atom_type_scat_dispersion_real
_atom_type_scat_dispersion_imag
_atom_type_scat_source
C C 0.0033 0.0016 'International Tables Vol C Tables 4.2.6.8 and 6.1.1.4'
H H 0.0000 0.0000 'International Tables Vol C Tables 4.2.6.8 and 6.1.1.4'
N N 0.0061 0.0033 'International Tables Vol C Tables 4.2.6.8 and 6.1.1.4'
O O 0.0106 0.0060 'International Tables Vol C Tables 4.2.6.8 and 6.1.1.4'

loop_
_geom_angle_atom_site_label_1
_geom_angle_atom_site_label_2
_geom_angle_atom_site_label_3
_geom_angle
_geom_angle_site_symmetry_1
_geom_angle_site_symmetry_3
_geom_angle_publ_flag
C8 O2 C9 111.49(14) . . ?
C2 O1 C1 118.13(16) . . ?
C8 N1 N2 119.28(14) . . ?
N1 N2 C17 116.55(14) . . ?
N1 N2 C10 120.90(14) . . ?
C17 N2 C10 122.55(15) . . ?
C11 C16 C15 120.65(17) . . ?
C11 C16 H16 119.7 . . ?
C15 C16 H16 119.7 . . ?
N1 C8 O2 124.74(16) . . ?
N1 C8 C7 121.47(15) . . ?
O2 C8 C7 113.79(14) . . ?
C16 C11 C12 118.31(17) . . ?
C16 C11 C10 122.28(15) . . ?
C12 C11 C10 119.30(16) . . ?
C5 C7 C6 117.55(17) . . ?
C5 C7 C8 121.59(16) . . ?
C6 C7 C8 120.86(16) . . ?
C18 C17 C22 118.68(17) . . ?
C18 C17 N2 120.91(17) . . ?
C22 C17 N2 120.41(16) . . ?
N2 C10 C11 114.95(14) . . ?
N2 C10 C9 106.11(14) . . ?
C11 C10 C9 110.98(15) . . ?
N2 C10 H10 108.2 . . ?
C11 C10 H10 108.2 . . ?
C9 C10 H10 108.2 . . ?
C21 C22 C17 120.02(19) . . ?
C21 C22 H22 120.0 . . ?
C17 C22 H22 120.0 . . ?
C14 C15 C16 120.27(18) . . ?
C14 C15 H15 119.9 . . ?
C16 C15 H15 119.9 . . ?
O2 C9 C10 109.83(14) . . ?
O2 C9 H9A 109.7 . . ?
C10 C9 H9A 109.7 . . ?
O2 C9 H9B 109.7 . . ?
C10 C9 H9B 109.7 . . ?
H9A C9 H9B 108.2 . . ?
O1 C2 C3 115.61(17) . . ?
O1 C2 C4 125.00(17) . . ?
C3 C2 C4 119.39(18) . . ?
C4 C5 C7 121.68(18) . . ?
C4 C5 H5 119.2 . . ?
C7 C5 H5 119.2 . . ?
C15 C14 C13 119.7(2) . . ?
C15 C14 H14 120.1 . . ?
C13 C14 H14 120.1 . . ?
C3 C6 C7 121.32(17) . . ?
C3 C6 H6 119.3 . . ?
C7 C6 H6 119.3 . . ?
C13 C12 C11 120.83(18) . . ?
C13 C12 H12 119.6 . . ?
C11 C12 H12 119.6 . . ?
C20 C21 C22 121.0(2) . . ?
C20 C21 H21 119.5 . . ?
C22 C21 H21 119.5 . . ?
C6 C3 C2 120.34(18) . . ?
C6 C3 H3 119.8 . . ?
C2 C3 H3 119.8 . . ?
C5 C4 C2 119.71(18) . . ?
C5 C4 H4 120.1 . . ?
C2 C4 H4 120.1 . . ?
C12 C13 C14 120.21(19) . . ?
C12 C13 H13 119.9 . . ?
C14 C13 H13 119.9 . . ?
C19 C18 C17 120.1(2) . . ?
C19 C18 H18 120.0 . . ?
C17 C18 H18 120.0 . . ?
O1 C1 H1A 109.5 . . ?
O1 C1 H1B 109.5 . . ?
H1A C1 H1B 109.5 . . ?
O1 C1 H1C 109.5 . . ?
H1A C1 H1C 109.5 . . ?
H1B C1 H1C 109.5 . . ?
C19 C20 C21 119.1(2) . . ?
C19 C20 H20 120.4 . . ?
C21 C20 H20 120.4 . . ?
C20 C19 C18 121.1(2) . . ?
C20 C19 H19 119.5 . . ?
C18 C19 H19 119.5 . . ?

loop_
_geom_bond_atom_site_label_1
_geom_bond_atom_site_label_2
_geom_bond_distance
_geom_bond_site_symmetry_2
_geom_bond_publ_flag
O2 C8 1.363(2) . ?
O2 C9 1.430(2) . ?
O1 C2 1.368(2) . ?
O1 C1 1.415(2) . ?
N1 C8 1.280(2) . ?
N1 N2 1.376(2) . ?
N2 C17 1.400(2) . ?
N2 C10 1.454(2) . ?
C16 C11 1.379(2) . ?
C16 C15 1.381(3) . ?
C16 H16 0.9300 . ?
C8 C7 1.465(2) . ?
C11 C12 1.386(2) . ?
C11 C10 1.512(3) . ?
C7 C5 1.384(3) . ?
C7 C6 1.388(2) . ?
C17 C18 1.389(3) . ?
C17 C22 1.391(3) . ?
C10 C9 1.522(3) . ?
C10 H10 0.9800 . ?
C22 C21 1.382(3) . ?
C22 H22 0.9300 . ?
C15 C14 1.367(3) . ?
C15 H15 0.9300 . ?
C9 H9A 0.9700 . ?
C9 H9B 0.9700 . ?
C2 C3 1.378(3) . ?
C2 C4 1.383(3) . ?
C5 C4 1.379(3) . ?
C5 H5 0.9300 . ?
C14 C13 1.372(3) . ?
C14 H14 0.9300 . ?
C6 C3 1.373(3) . ?
C6 H6 0.9300 . ?
C12 C13 1.372(3) . ?
C12 H12 0.9300 . ?
C21 C20 1.371(3) . ?
C21 H21 0.9300 . ?
C3 H3 0.9300 . ?
C4 H4 0.9300 . ?
C13 H13 0.9300 . ?
C18 C19 1.382(3) . ?
C18 H18 0.9300 . ?
C1 H1A 0.9600 . ?
C1 H1B 0.9600 . ?
C1 H1C 0.9600 . ?
C20 C19 1.370(3) . ?
C20 H20 0.9300 . ?
C19 H19 0.9300 . ?
